data_4082161
loop_
_publ_author_name
'Mirzadeh, Nedaossadat'
'Priv\'er, Steven H.'
'Bennett, Martin A.'
'Wagler, J\"org'
'Bhargava, Suresh K.'

_publ_section_title
;
 Divalent Platinum Complexes of the Carbanion 2-C6F4AsPh2: Monodentate or
 Bidentate Coordination?
;
_journal_issue 24
_journal_name_full Organometallics
_journal_page_first 7451
_journal_paper_doi 10.1021/om400961z
_journal_volume 32
_journal_year 2013
_chemical_formula_moiety 'C26 H22 As F4 I Pt'
_chemical_formula_sum 'C26 H22 As F4 I Pt'
_chemical_formula_weight 807.35
_chemical_name_systematic
;
 ?
;
_space_group_IT_number 33
_symmetry_cell_setting orthorhombic
_symmetry_space_group_name_Hall 'P 2c -2n'
_symmetry_space_group_name_H-M 'P n a 21'
_atom_sites_solution_hydrogens geom
_atom_sites_solution_primary direct
_atom_sites_solution_secondary difmap
_audit_creation_method SHELXL-97
_cell_angle_alpha 90.00
_cell_angle_beta 90.00
_cell_angle_gamma 90.00
_cell_formula_units_Z 4
_cell_length_a 21.3142(7)
_cell_length_b 9.5252(2)
_cell_length_c 11.7327(3)
_cell_measurement_reflns_used 27391
_cell_measurement_temperature 130(2)
_cell_measurement_theta_max 30.33
_cell_measurement_theta_min 1.74
_cell_volume 2382.00(11)
_computing_cell_refinement 'STOE X-AREA'
_computing_data_collection 'STOE X-AREA'
_computing_data_reduction 'STOE X-RED'
_computing_molecular_graphics 'ORTEP32 (Farugia)'
_computing_publication_material 'Ciftab (Sheldrick)'
_computing_structure_refinement 'SHELXL-97 (Sheldrick, 1997)'
_computing_structure_solution 'SHELXS-97 (Sheldrick, 1990)'
_diffrn_ambient_temperature 130(2)
_diffrn_measured_fraction_theta_full 0.999
_diffrn_measured_fraction_theta_max 0.999
_diffrn_measurement_device_type 'Stoe IPDS 2'
_diffrn_measurement_method 'omega scans'
_diffrn_radiation_monochromator graphite
_diffrn_radiation_source 'fine-focus sealed tube'
_diffrn_radiation_type MoK\a
_diffrn_radiation_wavelength 0.71073
_diffrn_reflns_av_R_equivalents 0.0369
_diffrn_reflns_av_sigmaI/netI 0.0223
_diffrn_reflns_limit_h_max 28
_diffrn_reflns_limit_h_min -29
_diffrn_reflns_limit_k_max 13
_diffrn_reflns_limit_k_min -13
_diffrn_reflns_limit_l_max 16
_diffrn_reflns_limit_l_min -16
_diffrn_reflns_number 30186
_diffrn_reflns_theta_full 30.00
_diffrn_reflns_theta_max 30.00
_diffrn_reflns_theta_min 2.34
_exptl_absorpt_coefficient_mu 8.609
_exptl_absorpt_correction_T_max 0.5112
_exptl_absorpt_correction_T_min 0.3356
_exptl_absorpt_correction_type integration
_exptl_absorpt_process_details XShape
_exptl_crystal_colour colorless
_exptl_crystal_density_diffrn 2.251
_exptl_crystal_density_method 'not measured'
_exptl_crystal_description piece
_exptl_crystal_F_000 1512
_exptl_crystal_size_max 0.20
_exptl_crystal_size_mid 0.18
_exptl_crystal_size_min 0.08
_refine_diff_density_max 1.391
_refine_diff_density_min -1.594
_refine_diff_density_rms 0.161
_refine_ls_abs_structure_details 'Flack H D (1983), Acta Cryst. A39, 876-881'
_refine_ls_abs_structure_Flack -0.008(5)
_refine_ls_extinction_coef 0.00151(10)
_refine_ls_extinction_expression Fc^*^=kFc[1+0.001xFc^2^\l^3^/sin(2\q)]^-1/4^
_refine_ls_extinction_method SHELXL
_refine_ls_goodness_of_fit_ref 1.134
_refine_ls_hydrogen_treatment constr
_refine_ls_matrix_type full
_refine_ls_number_parameters 299
_refine_ls_number_reflns 6889
_refine_ls_number_restraints 1
_refine_ls_restrained_S_all 1.134
_refine_ls_R_factor_all 0.0386
_refine_ls_R_factor_gt 0.0324
_refine_ls_shift/su_max 0.001
_refine_ls_shift/su_mean 0.000
_refine_ls_structure_factor_coef Fsqd
_refine_ls_weighting_details 'calc w=1/[\s^2^(Fo^2^)+(0.0353P)^2^+7.9343P] where P=(Fo^2^+2Fc^2^)/3'
_refine_ls_weighting_scheme calc
_refine_ls_wR_factor_gt 0.0741
_refine_ls_wR_factor_ref 0.0766
_reflns_number_gt 6226
_reflns_number_total 6889
_reflns_threshold_expression >2sigma(I)
_cod_data_source_file om400961z_si_001.cif
_cod_data_source_block compound7a
_cod_original_sg_symbol_Hall P2c-2n
_cod_original_sg_symbol_H-M Pna21
_cod_database_code 4082161

loop_
_symmetry_equiv_pos_as_xyz
'x, y, z'
'-x, -y, z+1/2'
'-x+1/2, y+1/2, z+1/2'
'x+1/2, -y+1/2, z'

loop_
_atom_site_label
_atom_site_type_symbol
_atom_site_fract_x
_atom_site_fract_y
_atom_site_fract_z
_atom_site_U_iso_or_equiv
_atom_site_adp_type
_atom_site_occupancy
_atom_site_symmetry_multiplicity
_atom_site_calc_flag
_atom_site_refinement_flags
Pt1 Pt -0.055147(8) 0.19915(2) 0.9732 0.01813(6) Uani 1 1 d .
I1 I -0.056273(19) 0.19826(6) 1.19625(4) 0.02989(11) Uani 1 1 d .
As1 As 0.09174(2) 0.29521(5) 0.98368(6) 0.01711(10) Uani 1 1 d .
F1 F 0.18414(14) 0.0281(3) 0.9916(3) 0.0253(7) Uani 1 1 d .
F2 F 0.15447(18) -0.2467(4) 1.0067(3) 0.0278(8) Uani 1 1 d .
F3 F 0.0332(2) -0.3281(4) 1.0025(3) 0.0355(9) Uani 1 1 d .
F4 F -0.05956(15) -0.1395(4) 0.9854(4) 0.0351(9) Uani 1 1 d .
C1 C 0.0758(2) 0.0913(5) 0.9839(5) 0.0166(8) Uani 1 1 d .
C2 C 0.1231(2) -0.0084(5) 0.9921(4) 0.0172(10) Uani 1 1 d .
C3 C 0.1089(3) -0.1484(6) 0.9988(4) 0.0198(10) Uani 1 1 d .
C4 C 0.0469(3) -0.1898(6) 0.9962(4) 0.0214(12) Uani 1 1 d .
C5 C 0.0002(2) -0.0911(6) 0.9875(5) 0.0223(10) Uani 1 1 d .
C6 C 0.0125(2) 0.0519(5) 0.9819(5) 0.0157(8) Uani 1 1 d .
C7 C 0.1580(3) 0.3018(6) 1.0995(5) 0.0194(12) Uani 1 1 d .
C8 C 0.2151(3) 0.3696(6) 1.0844(8) 0.0329(13) Uani 1 1 d .
H8 H 0.2259 0.4089 1.0126 0.039 Uiso 1 1 calc R
C9 C 0.2567(3) 0.3792(7) 1.1772(7) 0.0394(17) Uani 1 1 d .
H9 H 0.2955 0.4265 1.1676 0.047 Uiso 1 1 calc R
C10 C 0.2424(4) 0.3217(7) 1.2816(6) 0.0344(16) Uani 1 1 d .
H10 H 0.2713 0.3271 1.3430 0.041 Uiso 1 1 calc R
C11 C 0.1851(4) 0.2559(9) 1.2955(6) 0.0362(17) Uani 1 1 d .
H11 H 0.1743 0.2175 1.3676 0.043 Uiso 1 1 calc R
C12 C 0.1437(3) 0.2453(8) 1.2059(5) 0.0257(13) Uani 1 1 d .
H12 H 0.1047 0.1987 1.2168 0.031 Uiso 1 1 calc R
C13 C 0.1389(3) 0.3162(6) 0.8411(5) 0.0175(11) Uani 1 1 d .
C14 C 0.1626(3) 0.4495(6) 0.8153(5) 0.0255(12) Uani 1 1 d .
H14 H 0.1585 0.5239 0.8687 0.031 Uiso 1 1 calc R
C15 C 0.1923(3) 0.4727(7) 0.7115(5) 0.0286(13) Uani 1 1 d .
H15 H 0.2089 0.5628 0.6943 0.034 Uiso 1 1 calc R
C16 C 0.1978(3) 0.3639(7) 0.6322(5) 0.0264(12) Uani 1 1 d .
H16 H 0.2182 0.3803 0.5615 0.032 Uiso 1 1 calc R
C17 C 0.1737(3) 0.2328(7) 0.6565(5) 0.0226(12) Uani 1 1 d .
H17 H 0.1771 0.1592 0.6022 0.027 Uiso 1 1 calc R
C18 C 0.1444(3) 0.2085(6) 0.7613(5) 0.0212(12) Uani 1 1 d .
H18 H 0.1282 0.1180 0.7782 0.025 Uiso 1 1 calc R
C19 C -0.0961(3) 0.4160(7) 0.9593(5) 0.0307(14) Uani 1 1 d .
H19 H -0.0806 0.4374 1.0332 0.037 Uiso 1 1 calc R
C20 C -0.1464(3) 0.3276(8) 0.9540(5) 0.0356(16) Uani 1 1 d .
H20 H -0.1620 0.2915 1.0240 0.043 Uiso 1 1 calc R
C21 C -0.1795(4) 0.2822(9) 0.8456(6) 0.0353(16) Uani 1 1 d .
H21A H -0.2248 0.2707 0.8615 0.042 Uiso 1 1 calc R
H21B H -0.1749 0.3568 0.7874 0.042 Uiso 1 1 calc R
C22 C -0.1539(3) 0.1461(8) 0.7984(5) 0.0297(13) Uani 1 1 d .
H22A H -0.1666 0.1379 0.7175 0.036 Uiso 1 1 calc R
H22B H -0.1732 0.0670 0.8403 0.036 Uiso 1 1 calc R
C23 C -0.0828(3) 0.1323(7) 0.8058(4) 0.0228(11) Uani 1 1 d .
H23 H -0.0670 0.0412 0.8224 0.027 Uiso 1 1 calc R
C24 C -0.0390(3) 0.2360(7) 0.7913(4) 0.0190(10) Uani 1 1 d .
H24 H 0.0036 0.2107 0.8027 0.023 Uiso 1 1 calc R
C25 C -0.0520(3) 0.3867(8) 0.7591(6) 0.0355(15) Uani 1 1 d .
H25A H -0.0895 0.3897 0.7091 0.043 Uiso 1 1 calc R
H25B H -0.0160 0.4233 0.7148 0.043 Uiso 1 1 calc R
C26 C -0.0632(4) 0.4824(9) 0.8617(6) 0.041(2) Uani 1 1 d .
H26A H -0.0221 0.5176 0.8887 0.050 Uiso 1 1 calc R
H26B H -0.0880 0.5645 0.8363 0.050 Uiso 1 1 calc R

loop_
_atom_site_aniso_label
_atom_site_aniso_U_11
_atom_site_aniso_U_22
_atom_site_aniso_U_33
_atom_site_aniso_U_23
_atom_site_aniso_U_13
_atom_site_aniso_U_12
Pt1 0.01311(8) 0.03011(10) 0.01118(9) -0.00282(13) -0.00125(11) 0.00201(6)
I1 0.0218(2) 0.0557(3) 0.01219(19) -0.00283(19) 0.00027(16) 0.00631(18)
As1 0.01482(19) 0.0176(2) 0.0189(3) -0.0039(2) -0.0014(2) 0.00251(16)
F1 0.0137(12) 0.0278(15) 0.035(2) -0.0075(15) 0.0005(14) 0.0027(11)
F2 0.039(2) 0.0204(15) 0.0238(16) -0.0004(12) -0.0030(14) 0.0139(14)
F3 0.060(3) 0.0144(15) 0.032(2) 0.0052(13) -0.0060(18) -0.0111(16)
F4 0.0275(17) 0.043(2) 0.035(2) 0.003(2) 0.0021(18) -0.0202(14)
C1 0.0155(17) 0.0158(19) 0.018(2) -0.005(2) 0.002(2) -0.0044(15)
C2 0.016(2) 0.024(2) 0.011(2) -0.0050(18) 0.0002(16) 0.0009(16)
C3 0.026(2) 0.020(2) 0.013(2) 0.0020(17) 0.0012(18) 0.008(2)
C4 0.040(3) 0.020(2) 0.005(3) 0.0045(15) -0.0028(18) -0.010(2)
C5 0.021(2) 0.033(3) 0.014(2) 0.005(2) 0.000(2) -0.0125(19)
C6 0.0140(18) 0.024(2) 0.0090(19) -0.001(2) -0.003(2) 0.0018(15)
C7 0.018(2) 0.018(2) 0.022(3) -0.005(2) -0.003(2) 0.006(2)
C8 0.030(3) 0.028(3) 0.041(3) 0.004(3) -0.012(3) -0.007(2)
C9 0.030(3) 0.026(3) 0.062(5) -0.007(3) -0.021(3) -0.013(3)
C10 0.041(4) 0.025(3) 0.037(4) -0.013(3) -0.024(3) 0.004(3)
C11 0.045(4) 0.040(4) 0.023(3) -0.001(3) -0.010(3) 0.008(4)
C12 0.029(3) 0.031(3) 0.017(2) -0.004(2) -0.001(2) -0.002(3)
C13 0.016(3) 0.014(3) 0.023(2) -0.0009(19) -0.006(2) 0.000(2)
C14 0.032(3) 0.014(2) 0.031(3) 0.003(2) -0.009(2) -0.001(2)
C15 0.026(3) 0.026(3) 0.033(3) 0.013(2) -0.008(2) -0.010(2)
C16 0.020(3) 0.034(3) 0.026(3) 0.008(2) 0.002(2) -0.005(2)
C17 0.024(3) 0.022(3) 0.023(3) 0.002(2) -0.004(2) -0.002(2)
C18 0.025(3) 0.017(3) 0.022(3) -0.001(2) 0.005(2) -0.007(2)
C19 0.039(3) 0.035(3) 0.017(3) -0.008(2) -0.010(2) 0.020(2)
C20 0.026(3) 0.060(4) 0.020(3) -0.010(3) -0.001(2) 0.009(3)
C21 0.024(3) 0.050(5) 0.032(3) -0.004(3) -0.005(3) 0.010(3)
C22 0.023(3) 0.044(4) 0.023(3) -0.002(3) -0.004(2) -0.005(3)
C23 0.020(2) 0.039(3) 0.010(2) -0.010(2) -0.0070(18) 0.004(2)
C24 0.015(2) 0.034(3) 0.008(2) -0.002(2) 0.0017(18) -0.001(2)
C25 0.031(3) 0.050(4) 0.025(3) 0.004(3) -0.005(2) -0.004(3)
C26 0.058(5) 0.028(4) 0.038(4) 0.001(3) -0.015(3) 0.009(3)

loop_
_atom_type_symbol
_atom_type_description
_atom_type_scat_dispersion_real
_atom_type_scat_dispersion_imag
_atom_type_scat_source
C C 0.0033 0.0016 'International Tables Vol C Tables 4.2.6.8 and 6.1.1.4'
H H 0.0000 0.0000 'International Tables Vol C Tables 4.2.6.8 and 6.1.1.4'
F F 0.0171 0.0103 'International Tables Vol C Tables 4.2.6.8 and 6.1.1.4'
Pt Pt -1.7033 8.3905 'International Tables Vol C Tables 4.2.6.8 and 6.1.1.4'
As As 0.0499 2.0058 'International Tables Vol C Tables 4.2.6.8 and 6.1.1.4'
I I -0.4742 1.8119 'International Tables Vol C Tables 4.2.6.8 and 6.1.1.4'

loop_
_geom_angle_atom_site_label_1
_geom_angle_atom_site_label_2
_geom_angle_atom_site_label_3
_geom_angle
C6 Pt1 C23 92.1(2)
C6 Pt1 C24 92.8(2)
C23 Pt1 C24 36.8(2)
C6 Pt1 C19 157.1(2)
C23 Pt1 C19 95.7(2)
C24 Pt1 C19 81.0(2)
C6 Pt1 C20 167.7(2)
C23 Pt1 C20 80.6(2)
C24 Pt1 C20 87.3(2)
C19 Pt1 C20 34.8(3)
C6 Pt1 I1 87.35(17)
C23 Pt1 I1 155.67(17)
C24 Pt1 I1 167.53(16)
C19 Pt1 I1 94.12(15)
C20 Pt1 I1 95.25(15)
C7 As1 C13 102.7(3)
C7 As1 C1 98.9(2)
C13 As1 C1 100.9(2)
C2 C1 C6 121.1(4)
C2 C1 As1 123.4(3)
C6 C1 As1 115.4(3)
F1 C2 C3 117.7(5)
F1 C2 C1 121.6(4)
C3 C2 C1 120.7(5)
F2 C3 C2 121.3(5)
F2 C3 C4 119.4(5)
C2 C3 C4 119.2(5)
F3 C4 C5 121.0(5)
F3 C4 C3 119.0(5)
C5 C4 C3 120.0(5)
F4 C5 C4 116.8(5)
F4 C5 C6 120.7(5)
C4 C5 C6 122.5(4)
C5 C6 C1 116.4(4)
C5 C6 Pt1 123.3(3)
C1 C6 Pt1 120.2(3)
C8 C7 C12 119.1(6)
C8 C7 As1 123.8(5)
C12 C7 As1 116.8(5)
C7 C8 C9 118.9(7)
C7 C8 H8 120.6
C9 C8 H8 120.6
C10 C9 C8 121.6(6)
C10 C9 H9 119.2
C8 C9 H9 119.2
C9 C10 C11 118.8(6)
C9 C10 H10 120.6
C11 C10 H10 120.6
C12 C11 C10 120.6(7)
C12 C11 H11 119.7
C10 C11 H11 119.7
C11 C12 C7 121.0(7)
C11 C12 H12 119.5
C7 C12 H12 119.5
C18 C13 C14 119.5(6)
C18 C13 As1 122.8(4)
C14 C13 As1 117.5(4)
C15 C14 C13 119.8(6)
C15 C14 H14 120.1
C13 C14 H14 120.1
C14 C15 C16 120.3(5)
C14 C15 H15 119.9
C16 C15 H15 119.9
C17 C16 C15 120.2(6)
C17 C16 H16 119.9
C15 C16 H16 119.9
C16 C17 C18 119.8(6)
C16 C17 H17 120.1
C18 C17 H17 120.1
C13 C18 C17 120.5(6)
C13 C18 H18 119.8
C17 C18 H18 119.8
C20 C19 C26 126.8(6)
C20 C19 Pt1 75.0(4)
C26 C19 Pt1 105.3(4)
C20 C19 H19 116.6
C26 C19 H19 116.6
Pt1 C19 H19 89.7
C19 C20 C21 125.4(6)
C19 C20 Pt1 70.2(3)
C21 C20 Pt1 108.8(4)
C19 C20 H20 117.3
C21 C20 H20 117.3
Pt1 C20 H20 91.0
C22 C21 C20 112.5(6)
C22 C21 H21A 109.1
C20 C21 H21A 109.1
C22 C21 H21B 109.1
C20 C21 H21B 109.1
H21A C21 H21B 107.8
C21 C22 C23 114.4(6)
C21 C22 H22A 108.7
C23 C22 H22A 108.7
C21 C22 H22B 108.7
C23 C22 H22B 108.7
H22A C22 H22B 107.6
C24 C23 C22 127.4(6)
C24 C23 Pt1 73.3(3)
C22 C23 Pt1 107.4(4)
C24 C23 H23 116.3
C22 C23 H23 116.3
Pt1 C23 H23 89.2
C23 C24 C25 126.3(5)
C23 C24 Pt1 69.9(3)
C25 C24 Pt1 111.6(4)
C23 C24 H24 116.9
C25 C24 H24 116.9
Pt1 C24 H24 88.4
C24 C25 C26 113.4(6)
C24 C25 H25A 108.9
C26 C25 H25A 108.9
C24 C25 H25B 108.9
C26 C25 H25B 108.9
H25A C25 H25B 107.7
C19 C26 C25 115.3(7)
C19 C26 H26A 108.4
C25 C26 H26A 108.4
C19 C26 H26B 108.4
C25 C26 H26B 108.4
H26A C26 H26B 107.5

loop_
_geom_bond_atom_site_label_1
_geom_bond_atom_site_label_2
_geom_bond_distance
Pt1 C6 2.015(4)
Pt1 C23 2.147(5)
Pt1 C24 2.190(5)
Pt1 C19 2.249(6)
Pt1 C20 2.309(7)
Pt1 I1 2.6170(4)
As1 C7 1.961(6)
As1 C13 1.962(6)
As1 C1 1.972(4)
F1 C2 1.347(6)
F2 C3 1.352(6)
F3 C4 1.351(6)
F4 C5 1.354(5)
C1 C2 1.388(7)
C1 C6 1.401(6)
C2 C3 1.369(7)
C3 C4 1.380(8)
C4 C5 1.373(8)
C5 C6 1.389(7)
C7 C8 1.390(8)
C7 C12 1.393(9)
C8 C9 1.407(10)
C8 H8 0.9500
C9 C10 1.376(12)
C9 H9 0.9500
C10 C11 1.381(12)
C10 H10 0.9500
C11 C12 1.377(10)
C11 H11 0.9500
C12 H12 0.9500
C13 C18 1.393(8)
C13 C14 1.400(8)
C14 C15 1.391(9)
C14 H14 0.9500
C15 C16 1.397(10)
C15 H15 0.9500
C16 C17 1.380(9)
C16 H16 0.9500
C17 C18 1.398(9)
C17 H17 0.9500
C18 H18 0.9500
C19 C20 1.364(10)
C19 C26 1.484(11)
C19 H19 0.9500
C20 C21 1.518(9)
C20 H20 0.9500
C21 C22 1.512(10)
C21 H21A 0.9900
C21 H21B 0.9900
C22 C23 1.523(8)
C22 H22A 0.9900
C22 H22B 0.9900
C23 C24 1.369(9)
C23 H23 0.9500
C24 C25 1.510(10)
C24 H24 0.9500
C25 C26 1.529(11)
C25 H25A 0.9900
C25 H25B 0.9900
C26 H26A 0.9900
C26 H26B 0.9900

loop_
_geom_torsion_atom_site_label_1
_geom_torsion_atom_site_label_2
_geom_torsion_atom_site_label_3
_geom_torsion_atom_site_label_4
_geom_torsion
C7 As1 C1 C2 -39.9(5)
C13 As1 C1 C2 65.0(5)
C7 As1 C1 C6 136.5(5)
C13 As1 C1 C6 -118.6(5)
C6 C1 C2 F1 178.5(5)
As1 C1 C2 F1 -5.3(7)
C6 C1 C2 C3 -0.2(8)
As1 C1 C2 C3 176.0(4)
F1 C2 C3 F2 1.1(7)
C1 C2 C3 F2 179.9(5)
F1 C2 C3 C4 -178.1(4)
C1 C2 C3 C4 0.7(8)
F2 C3 C4 F3 0.6(7)
C2 C3 C4 F3 179.8(4)
F2 C3 C4 C5 -179.6(5)
C2 C3 C4 C5 -0.4(7)
F3 C4 C5 F4 -0.2(8)
C3 C4 C5 F4 -180.0(5)
F3 C4 C5 C6 179.4(5)
C3 C4 C5 C6 -0.4(8)
F4 C5 C6 C1 -179.6(5)
C4 C5 C6 C1 0.9(9)
F4 C5 C6 Pt1 1.2(8)
C4 C5 C6 Pt1 -178.4(4)
C2 C1 C6 C5 -0.5(9)
As1 C1 C6 C5 -177.0(4)
C2 C1 C6 Pt1 178.7(4)
As1 C1 C6 Pt1 2.2(6)
C23 Pt1 C6 C5 -67.5(5)
C24 Pt1 C6 C5 -104.3(5)
C19 Pt1 C6 C5 -177.5(5)
C20 Pt1 C6 C5 -14.5(14)
I1 Pt1 C6 C5 88.1(5)
C23 Pt1 C6 C1 113.3(5)
C24 Pt1 C6 C1 76.5(5)
C19 Pt1 C6 C1 3.3(9)
C20 Pt1 C6 C1 166.3(9)
I1 Pt1 C6 C1 -91.1(5)
C13 As1 C7 C8 26.2(6)
C1 As1 C7 C8 129.6(5)
C13 As1 C7 C12 -159.7(5)
C1 As1 C7 C12 -56.3(5)
C12 C7 C8 C9 -0.1(9)
As1 C7 C8 C9 173.9(5)
C7 C8 C9 C10 0.8(11)
C8 C9 C10 C11 -1.5(11)
C9 C10 C11 C12 1.4(12)
C10 C11 C12 C7 -0.7(12)
C8 C7 C12 C11 0.0(10)
As1 C7 C12 C11 -174.3(6)
C7 As1 C13 C18 112.1(5)
C1 As1 C13 C18 10.4(6)
C7 As1 C13 C14 -73.8(5)
C1 As1 C13 C14 -175.6(5)
C18 C13 C14 C15 -0.9(9)
As1 C13 C14 C15 -175.2(5)
C13 C14 C15 C16 0.7(9)
C14 C15 C16 C17 0.1(9)
C15 C16 C17 C18 -0.8(10)
C14 C13 C18 C17 0.3(9)
As1 C13 C18 C17 174.2(5)
C16 C17 C18 C13 0.5(10)
C6 Pt1 C19 C20 173.7(5)
C23 Pt1 C19 C20 64.4(4)
C24 Pt1 C19 C20 98.3(4)
I1 Pt1 C19 C20 -93.3(3)
C6 Pt1 C19 C26 49.0(8)
C23 Pt1 C19 C26 -60.3(5)
C24 Pt1 C19 C26 -26.5(5)
C20 Pt1 C19 C26 -124.7(6)
I1 Pt1 C19 C26 142.0(4)
C26 C19 C20 C21 -1.4(11)
Pt1 C19 C20 C21 -99.5(7)
C26 C19 C20 Pt1 98.0(7)
C6 Pt1 C20 C19 -168.5(10)
C23 Pt1 C20 C19 -114.5(4)
C24 Pt1 C20 C19 -78.1(4)
I1 Pt1 C20 C19 89.7(3)
C6 Pt1 C20 C21 -46.7(14)
C23 Pt1 C20 C21 7.3(5)
C24 Pt1 C20 C21 43.8(5)
C19 Pt1 C20 C21 121.9(7)
I1 Pt1 C20 C21 -148.5(5)
C19 C20 C21 C22 93.1(9)
Pt1 C20 C21 C22 14.4(8)
C20 C21 C22 C23 -40.1(9)
C21 C22 C23 C24 -36.9(9)
C21 C22 C23 Pt1 45.1(7)
C6 Pt1 C23 C24 -91.9(4)
C19 Pt1 C23 C24 66.6(4)
C20 Pt1 C23 C24 98.1(4)
I1 Pt1 C23 C24 180.0(3)
C6 Pt1 C23 C22 143.3(5)
C24 Pt1 C23 C22 -124.8(6)
C19 Pt1 C23 C22 -58.2(5)
C20 Pt1 C23 C22 -26.8(5)
I1 Pt1 C23 C22 55.2(7)
C22 C23 C24 C25 -3.1(9)
Pt1 C23 C24 C25 -102.6(6)
C22 C23 C24 Pt1 99.4(5)
C6 Pt1 C24 C23 89.7(4)
C19 Pt1 C24 C23 -112.4(4)
C20 Pt1 C24 C23 -78.0(4)
I1 Pt1 C24 C23 -180.0(6)
C6 Pt1 C24 C25 -148.1(4)
C23 Pt1 C24 C25 122.2(6)
C19 Pt1 C24 C25 9.8(4)
C20 Pt1 C24 C25 44.2(4)
I1 Pt1 C24 C25 -57.8(9)
C23 C24 C25 C26 89.3(8)
Pt1 C24 C25 C26 9.0(7)
C20 C19 C26 C25 -42.0(10)
Pt1 C19 C26 C25 40.5(7)
C24 C25 C26 C19 -34.8(9)
